data_7027874
loop_
_publ_author_name
'Liddle, Stephen T.'
'Clegg, William'
'Morrison, Carole A.'

_publ_section_title
;
 Heavier alkali metal complexes of 2-phenylamidopyridine: An X-ray
 crystallographic and theoretical study of a structurally diverse series
 of crown ether adducts
;
_journal_issue 16
_journal_name_full 'Dalton Transactions'
_journal_page_first 2514
_journal_page_last 2525
_journal_paper_doi 10.1039/b406741j
_journal_year 2004
_chemical_formula_moiety 'C20 H40 O12 Rb +, C11 H9 N2 -'
_chemical_formula_sum 'C31 H49 N2 O10 Rb'
_chemical_formula_weight 695.19
_chemical_name_systematic
;
?
;
_space_group_IT_number 2
_symmetry_cell_setting triclinic
_symmetry_space_group_name_Hall '-P 1'
_symmetry_space_group_name_H-M 'P -1'
_atom_sites_solution_hydrogens geom
_atom_sites_solution_primary direct
_atom_sites_solution_secondary difmap
_audit_creation_method SHELXL-97
_cell_angle_alpha 65.640(2)
_cell_angle_beta 73.435(2)
_cell_angle_gamma 73.737(2)
_cell_formula_units_Z 1
_cell_length_a 8.8231(8)
_cell_length_b 9.7887(9)
_cell_length_c 11.4293(10)
_cell_measurement_reflns_used 5725
_cell_measurement_temperature 160(2)
_cell_measurement_theta_max 28.20
_cell_measurement_theta_min 2.32
_cell_volume 846.86(13)
_computing_cell_refinement 'local programs'
_computing_data_collection 'Bruker SMART'
_computing_data_reduction 'Bruker SAINT'
_computing_molecular_graphics 'Bruker SHELXTL'
_computing_publication_material 'SHELXTL and local programs'
_computing_structure_refinement 'Bruker SHELXTL'
_computing_structure_solution 'Bruker SHELXTL'
_diffrn_ambient_temperature 160(2)
_diffrn_measured_fraction_theta_full 0.985
_diffrn_measured_fraction_theta_max 0.899
_diffrn_measurement_device_type 'Bruker SMART 1K CCD diffractometer'
_diffrn_measurement_method 'thin-slice \w scans'
_diffrn_radiation_monochromator graphite
_diffrn_radiation_source 'sealed tube'
_diffrn_radiation_type MoK\a
_diffrn_radiation_wavelength 0.71073
_diffrn_reflns_av_R_equivalents 0.0306
_diffrn_reflns_av_sigmaI/netI 0.0655
_diffrn_reflns_limit_h_max 11
_diffrn_reflns_limit_h_min -11
_diffrn_reflns_limit_k_max 13
_diffrn_reflns_limit_k_min -12
_diffrn_reflns_limit_l_max 15
_diffrn_reflns_limit_l_min -15
_diffrn_reflns_number 7288
_diffrn_reflns_theta_full 26.00
_diffrn_reflns_theta_max 28.38
_diffrn_reflns_theta_min 1.99
_diffrn_standards_number 0
_exptl_absorpt_coefficient_mu 1.518
_exptl_absorpt_correction_T_max 0.751
_exptl_absorpt_correction_T_min 0.377
_exptl_absorpt_correction_type multi-scan
_exptl_absorpt_process_details SADABS
_exptl_crystal_colour yellow
_exptl_crystal_density_diffrn 1.363
_exptl_crystal_density_method 'not measured'
_exptl_crystal_description needle
_exptl_crystal_F_000 366
_exptl_crystal_size_max 0.80
_exptl_crystal_size_mid 0.22
_exptl_crystal_size_min 0.20
_refine_diff_density_max 0.627
_refine_diff_density_min -0.670
_refine_diff_density_rms 0.062
_refine_ls_extinction_coef 0.006(3)
_refine_ls_extinction_expression Fc^*^=kFc[1+0.001xFc^2^\l^3^/sin(2\q)]^-1/4^
_refine_ls_extinction_method SHELXL
_refine_ls_goodness_of_fit_ref 0.947
_refine_ls_hydrogen_treatment constr
_refine_ls_matrix_type full
_refine_ls_number_parameters 298
_refine_ls_number_reflns 3811
_refine_ls_number_restraints 335
_refine_ls_restrained_S_all 1.097
_refine_ls_R_factor_all 0.0489
_refine_ls_R_factor_gt 0.0424
_refine_ls_shift/su_max 0.007
_refine_ls_shift/su_mean 0.000
_refine_ls_structure_factor_coef Fsqd
_refine_ls_weighting_details 'calc w=1/[\s^2^(Fo^2^)+(0.0472P)^2^+0.0000P] where P=(Fo^2^+2Fc^2^)/3'
_refine_ls_weighting_scheme calc
_refine_ls_wR_factor_gt 0.0910
_refine_ls_wR_factor_ref 0.0924
_reflns_number_gt 3132
_reflns_number_total 3811
_reflns_threshold_expression I>2\s(I)
_cod_data_source_file b406741jsup1.cif
_cod_data_source_block 9
_cod_database_code 7027874

loop_
_symmetry_equiv_pos_as_xyz
'x, y, z'
'-x, -y, -z'

loop_
_atom_site_label
_atom_site_type_symbol
_atom_site_fract_x
_atom_site_fract_y
_atom_site_fract_z
_atom_site_U_iso_or_equiv
_atom_site_adp_type
_atom_site_occupancy
_atom_site_symmetry_multiplicity
_atom_site_calc_flag
_atom_site_refinement_flags
_atom_site_disorder_assembly
_atom_site_disorder_group
N1 N 0.0909(6) 0.5210(6) 0.0306(4) 0.0427(11) Uani 0.50 1 d PU A -1
C1 C 0.177(2) 0.2632(19) 0.140(2) 0.056(3) Uani 0.50 1 d PU A -1
H1 H 0.2497 0.2963 0.1656 0.068 Uiso 0.50 1 calc PR A -1
C2 C 0.180(3) 0.106(2) 0.184(3) 0.062(5) Uani 0.50 1 d PU A -1
H2 H 0.2487 0.0331 0.2411 0.074 Uiso 0.50 1 calc PR A -1
C3 C 0.073(4) 0.063(3) 0.138(4) 0.063(5) Uani 0.50 1 d PU A -1
H3 H 0.0709 -0.0416 0.1621 0.076 Uiso 0.50 1 calc PR A -1
C4 C -0.027(4) 0.175(2) 0.057(4) 0.059(5) Uani 0.50 1 d PU A -1
H4 H -0.0953 0.1448 0.0252 0.071 Uiso 0.50 1 calc PR A -1
C5 C -0.0321(19) 0.3271(16) 0.0226(16) 0.049(3) Uani 0.25 1 d PU A -1
H5 H -0.1085 0.4006 -0.0269 0.059 Uiso 0.25 1 calc PR A -1
C6 C 0.0740(19) 0.3729(14) 0.0598(13) 0.040(3) Uani 0.50 1 d PU A -1
C7 C 0.032(4) 0.786(2) -0.053(4) 0.054(4) Uani 0.50 1 d PU A -1
H7 H 0.1194 0.7823 -0.0177 0.065 Uiso 0.50 1 calc PR A -1
C8 C -0.049(5) 0.924(4) -0.115(4) 0.064(5) Uani 0.50 1 d PU A -1
H8 H -0.0211 1.0149 -0.1234 0.077 Uiso 0.50 1 calc PR A -1
C9 C -0.174(3) 0.929(2) -0.168(2) 0.061(5) Uani 0.50 1 d PU A -1
H9 H -0.2382 1.0235 -0.2106 0.073 Uiso 0.50 1 calc PR A -1
C10 C -0.205(3) 0.790(2) -0.157(2) 0.056(4) Uani 0.50 1 d PU A -1
H10 H -0.2876 0.7933 -0.1975 0.068 Uiso 0.50 1 calc PR A -1
C11 C -0.1225(16) 0.6516(15) -0.0920(13) 0.044(3) Uani 0.25 1 d PU A -1
H11 H -0.1474 0.5603 -0.0859 0.053 Uiso 0.25 1 calc PR A -1
C12 C -0.0040(17) 0.6462(15) -0.0357(14) 0.037(3) Uani 0.50 1 d PU A -1
N5 N -0.0321(19) 0.3271(16) 0.0226(16) 0.049(3) Uani 0.25 1 d P B -2
N11 N -0.1225(16) 0.6516(15) -0.0920(13) 0.044(3) Uani 0.25 1 d P C -2
Rb Rb 0.5000 0.5000 0.5000 0.03542(16) Uani 1 2 d S . .
O1 O 0.6636(3) 0.2118(2) 0.4485(2) 0.0515(6) Uani 1 1 d DU D .
O2 O 0.8538(3) 0.4015(2) 0.4620(2) 0.0568(6) Uani 1 1 d DU D .
O3A O 0.7142(4) 0.7259(4) 0.3572(3) 0.0372(11) Uani 0.627(7) 1 d PDU D 1
O3B O 0.7474(7) 0.6694(6) 0.2863(7) 0.050(2) Uani 0.373(7) 1 d PDU D 2
O4 O 0.4602(3) 0.7320(3) 0.2361(2) 0.0680(7) Uani 1 1 d DU D .
O5 O 0.4443(4) 0.4298(3) 0.2807(2) 0.0791(8) Uani 1 1 d DU D .
C13 C 0.8339(4) 0.1936(4) 0.4044(3) 0.0574(9) Uani 1 1 d DU . .
H13A H 0.8598 0.2554 0.3100 0.069 Uiso 1 1 calc R D .
H13B H 0.8806 0.0852 0.4167 0.069 Uiso 1 1 calc R . .
C14 C 0.9029(4) 0.2437(4) 0.4804(3) 0.0584(9) Uani 1 1 d DU D .
H14A H 0.8721 0.1833 0.5746 0.070 Uiso 1 1 calc R . .
H14B H 1.0217 0.2207 0.4562 0.070 Uiso 1 1 calc R . .
C15A C 0.9027(9) 0.5015(7) 0.3245(6) 0.0630(19) Uani 0.627(7) 1 d PDU D 1
H15A H 0.8344 0.5026 0.2686 0.076 Uiso 0.627(7) 1 calc PR D 1
H15A' H 1.0164 0.4656 0.2896 0.076 Uiso 0.627(7) 1 calc PR D 1
C15B C 0.9661(10) 0.4900(9) 0.3742(8) 0.042(2) Uani 0.373(7) 1 d PDU D 2
H15C H 1.0135 0.4565 0.2985 0.050 Uiso 0.373(7) 1 calc PR D 2
H15D H 1.0538 0.4786 0.4174 0.050 Uiso 0.373(7) 1 calc PR D 2
C16 C 0.8807(4) 0.6557(4) 0.3281(4) 0.0659(10) Uani 1 1 d DU . .
H16A H 0.9365 0.6480 0.3951 0.079 Uiso 0.627(7) 1 calc PR D 1
H16B H 0.9323 0.7224 0.2422 0.079 Uiso 0.627(7) 1 calc PR D 1
H16C H 0.8510 0.6933 0.4013 0.079 Uiso 0.373(7) 1 d PR D 2
H16D H 0.9544 0.7186 0.2562 0.079 Uiso 0.373(7) 1 d PR D 2
C17 C 0.6547(5) 0.8377(4) 0.2516(4) 0.0809(12) Uani 1 1 d DU . .
H17A H 0.7459 0.8892 0.1953 0.097 Uiso 0.627(7) 1 calc PR D 1
H17B H 0.5762 0.9127 0.2867 0.097 Uiso 0.627(7) 1 calc PR D 1
H17C H 0.5767 0.8566 0.3275 0.097 Uiso 0.373(7) 1 d PR D 2
H17D H 0.7258 0.9142 0.2087 0.097 Uiso 0.373(7) 1 d PR D 2
C18 C 0.5797(5) 0.8218(4) 0.1640(3) 0.0722(11) Uani 1 1 d DU D .
H18A H 0.5305 0.9238 0.1084 0.087 Uiso 1 1 calc R . .
H18B H 0.6612 0.7728 0.1063 0.087 Uiso 1 1 calc R . .
C19A C 0.4618(12) 0.6786(10) 0.1307(7) 0.057(2) Uani 0.487(10) 1 d PDU D 1
H19A H 0.4220 0.7641 0.0553 0.068 Uiso 0.487(10) 1 calc PR D 1
H19B H 0.5712 0.6284 0.0999 0.068 Uiso 0.487(10) 1 calc PR D 1
C20A C 0.3498(11) 0.5675(10) 0.1984(8) 0.058(2) Uani 0.487(10) 1 d PDU D 1
H20A H 0.2534 0.6080 0.2528 0.070 Uiso 0.487(10) 1 calc PR D 1
H20B H 0.3151 0.5450 0.1342 0.070 Uiso 0.487(10) 1 calc PR D 1
C19B C 0.3619(11) 0.6901(9) 0.1774(8) 0.057(2) Uani 0.513(10) 1 d PDU D 2
H19C H 0.3362 0.7749 0.0962 0.068 Uiso 0.513(10) 1 calc PR D 2
H19D H 0.2598 0.6668 0.2390 0.068 Uiso 0.513(10) 1 calc PR D 2
C20B C 0.4582(10) 0.5523(8) 0.1474(6) 0.053(2) Uani 0.513(10) 1 d PDU D 2
H20C H 0.5717 0.5632 0.1076 0.064 Uiso 0.513(10) 1 calc PR D 2
H20D H 0.4118 0.5319 0.0882 0.064 Uiso 0.513(10) 1 calc PR D 2
C21 C 0.5587(5) 0.3117(5) 0.2475(4) 0.0723(11) Uani 1 1 d DU . .
H21A H 0.6608 0.3478 0.1979 0.087 Uiso 1 1 calc R D .
H21B H 0.5185 0.2794 0.1923 0.087 Uiso 1 1 calc R . .
C22 C 0.5855(5) 0.1820(4) 0.3709(4) 0.0642(10) Uani 1 1 d DU D .
H22A H 0.4803 0.1551 0.4233 0.077 Uiso 1 1 calc R . .
H22B H 0.6513 0.0924 0.3491 0.077 Uiso 1 1 calc R . .

loop_
_atom_site_aniso_label
_atom_site_aniso_U_11
_atom_site_aniso_U_22
_atom_site_aniso_U_33
_atom_site_aniso_U_23
_atom_site_aniso_U_13
_atom_site_aniso_U_12
N1 0.044(3) 0.047(3) 0.035(3) -0.013(2) 0.003(2) -0.020(2)
C1 0.043(8) 0.051(8) 0.061(11) -0.018(9) 0.010(5) -0.011(7)
C2 0.058(7) 0.050(8) 0.055(8) -0.018(6) 0.011(5) 0.000(7)
C3 0.074(12) 0.041(6) 0.054(14) -0.012(6) 0.018(8) -0.019(6)
C4 0.095(10) 0.048(10) 0.041(6) -0.021(9) 0.006(6) -0.038(9)
C5 0.066(7) 0.049(6) 0.040(5) -0.019(4) 0.009(4) -0.033(4)
C6 0.043(9) 0.045(4) 0.030(6) -0.017(4) 0.009(5) -0.014(5)
C7 0.071(7) 0.050(8) 0.050(8) -0.029(9) 0.006(5) -0.024(8)
C8 0.093(14) 0.048(8) 0.051(12) -0.023(8) 0.014(7) -0.032(8)
C9 0.068(8) 0.049(7) 0.045(6) -0.014(6) 0.020(5) -0.013(7)
C10 0.044(8) 0.064(10) 0.049(6) -0.011(9) 0.000(5) -0.017(8)
C11 0.041(7) 0.049(6) 0.041(8) -0.012(5) -0.002(4) -0.017(5)
C12 0.041(7) 0.043(5) 0.030(5) -0.015(4) 0.006(4) -0.023(4)
N5 0.066(7) 0.049(6) 0.040(5) -0.019(4) 0.009(4) -0.033(4)
N11 0.041(7) 0.049(6) 0.041(8) -0.012(5) -0.002(4) -0.017(5)
Rb 0.0427(3) 0.0302(2) 0.0275(2) -0.00543(15) -0.00140(15) -0.01103(16)
O1 0.0659(15) 0.0386(12) 0.0452(12) -0.0184(10) 0.0012(11) -0.0096(10)
O2 0.0564(14) 0.0492(13) 0.0575(14) -0.0228(11) 0.0091(11) -0.0139(11)
O3A 0.0417(19) 0.041(2) 0.0292(17) -0.0125(15) -0.0025(14) -0.0123(14)
O3B 0.040(3) 0.034(3) 0.063(5) -0.004(3) -0.010(3) -0.012(2)
O4 0.1001(19) 0.0555(15) 0.0505(14) 0.0084(11) -0.0383(13) -0.0364(14)
O5 0.132(2) 0.0530(15) 0.0692(17) -0.0153(13) -0.0548(17) -0.0167(16)
C13 0.058(2) 0.0434(18) 0.063(2) -0.0256(17) -0.0065(17) 0.0061(16)
C14 0.067(2) 0.0457(19) 0.0526(19) -0.0153(16) -0.0068(17) -0.0036(16)
C15A 0.063(4) 0.057(3) 0.059(4) -0.025(3) 0.014(3) -0.016(3)
C15B 0.044(5) 0.058(5) 0.029(4) -0.005(4) -0.021(3) -0.021(4)
C16 0.045(2) 0.058(2) 0.088(3) -0.024(2) 0.0047(18) -0.0211(16)
C17 0.094(3) 0.060(2) 0.076(3) 0.017(2) -0.030(2) -0.045(2)
C18 0.095(3) 0.053(2) 0.046(2) 0.0071(17) -0.0116(19) -0.021(2)
C19A 0.056(6) 0.069(5) 0.035(4) -0.004(3) -0.017(4) -0.012(4)
C20A 0.055(6) 0.079(5) 0.050(5) -0.021(4) -0.019(4) -0.022(4)
C19B 0.045(5) 0.071(5) 0.043(4) -0.008(4) -0.015(4) -0.006(4)
C20B 0.050(5) 0.074(5) 0.034(3) -0.015(3) -0.008(3) -0.014(4)
C21 0.098(3) 0.089(3) 0.053(2) -0.036(2) -0.007(2) -0.045(2)
C22 0.069(2) 0.050(2) 0.084(3) -0.038(2) 0.001(2) -0.0212(17)

loop_
_atom_type_symbol
_atom_type_description
_atom_type_scat_dispersion_real
_atom_type_scat_dispersion_imag
_atom_type_scat_source
C C 0.0033 0.0016 'International Tables Vol C Tables 4.2.6.8 and 6.1.1.4'
H H 0.0000 0.0000 'International Tables Vol C Tables 4.2.6.8 and 6.1.1.4'
N N 0.0061 0.0033 'International Tables Vol C Tables 4.2.6.8 and 6.1.1.4'
O O 0.0106 0.0060 'International Tables Vol C Tables 4.2.6.8 and 6.1.1.4'
Rb Rb -0.9393 2.9676 'International Tables Vol C Tables 4.2.6.8 and 6.1.1.4'

loop_
_geom_angle_atom_site_label_1
_geom_angle_atom_site_label_2
_geom_angle_atom_site_label_3
_geom_angle
_geom_angle_site_symmetry_1
_geom_angle_site_symmetry_3
C6 N1 C12 124.0(7) . .
C2 C1 C6 123.3(17) . .
C1 C2 C3 115.8(19) . .
C2 C3 C4 120(2) . .
C3 C4 C5 123(2) . .
C4 C5 C6 119.4(17) . .
N1 C6 C1 113.0(14) . .
N1 C6 C5 127.9(13) . .
C1 C6 C5 119.1(13) . .
C8 C7 C12 124(2) . .
C7 C8 C9 118(2) . .
C8 C9 C10 118(2) . .
C9 C10 C11 122.8(17) . .
C10 C11 C12 118.9(13) . .
N1 C12 C7 114.9(16) . .
N1 C12 C11 127.1(13) . .
C7 C12 C11 117.9(15) . .
O1 Rb O1 180.0 . 2_666
O1 Rb O2 58.29(6) . .
O1 Rb O2 121.71(6) . 2_666
O1 Rb O2 58.29(6) 2_666 2_666
O1 Rb O2 121.71(6) 2_666 .
O1 Rb O3A 108.26(8) . .
O1 Rb O3A 71.74(8) . 2_666
O1 Rb O3A 71.74(8) 2_666 .
O1 Rb O3A 108.26(8) 2_666 2_666
O1 Rb O3B 90.47(14) . .
O1 Rb O3B 89.53(14) 2_666 .
O1 Rb O3B 89.53(14) . 2_666
O1 Rb O3B 90.47(14) 2_666 2_666
O1 Rb O4 104.03(7) . .
O1 Rb O4 75.97(7) . 2_666
O1 Rb O4 75.97(7) 2_666 .
O1 Rb O4 104.03(7) 2_666 2_666
O1 Rb O5 57.24(7) . .
O1 Rb O5 122.76(7) 2_666 .
O1 Rb O5 122.76(7) . 2_666
O1 Rb O5 57.24(7) 2_666 2_666
O2 Rb O2 180.0 . 2_666
O2 Rb O3A 59.28(7) . .
O2 Rb O3A 120.72(7) 2_666 .
O2 Rb O3A 59.28(7) 2_666 2_666
O2 Rb O3A 120.72(7) . 2_666
O2 Rb O3B 53.09(11) . .
O2 Rb O3B 126.91(11) 2_666 .
O2 Rb O3B 53.09(11) 2_666 2_666
O2 Rb O3B 126.91(11) . 2_666
O2 Rb O4 101.40(7) . .
O2 Rb O4 78.60(7) 2_666 .
O2 Rb O4 101.40(7) 2_666 2_666
O2 Rb O4 78.60(7) . 2_666
O2 Rb O5 98.27(7) . .
O2 Rb O5 81.73(7) 2_666 .
O2 Rb O5 98.27(7) 2_666 2_666
O2 Rb O5 81.73(7) . 2_666
O3A Rb O3A 180.0 . 2_666
O3A Rb O3B 21.02(13) . .
O3A Rb O3B 158.98(13) 2_666 .
O3A Rb O3B 158.98(13) . 2_666
O3A Rb O3B 21.02(13) 2_666 2_666
O3A Rb O4 59.09(7) . .
O3A Rb O4 120.91(7) 2_666 .
O3A Rb O4 120.91(7) . 2_666
O3A Rb O4 59.09(7) 2_666 2_666
O3A Rb O5 102.62(9) . .
O3A Rb O5 77.38(9) 2_666 .
O3A Rb O5 77.38(9) . 2_666
O3A Rb O5 102.62(9) 2_666 2_666
O3B Rb O3B 180.0 . 2_666
O3B Rb O4 51.47(12) . .
O3B Rb O4 128.53(12) . 2_666
O3B Rb O4 128.53(12) 2_666 .
O3B Rb O4 51.47(12) 2_666 2_666
O3B Rb O5 83.62(15) . .
O3B Rb O5 96.38(16) 2_666 .
O3B Rb O5 96.38(16) . 2_666
O3B Rb O5 83.62(16) 2_666 2_666
O4 Rb O4 180.0 . 2_666
O4 Rb O5 55.83(7) . .
O4 Rb O5 124.17(7) 2_666 .
O4 Rb O5 124.17(7) . 2_666
O4 Rb O5 55.83(7) 2_666 2_666
O5 Rb O5 180.0 . 2_666
Rb O1 C13 116.06(18) . .
Rb O1 C22 112.51(18) . .
C13 O1 C22 112.6(2) . .
Rb O2 C14 112.47(19) . .
Rb O2 C15A 100.8(3) . .
Rb O2 C15B 125.9(4) . .
C14 O2 C15A 112.5(3) . .
C14 O2 C15B 113.6(4) . .
C15A O2 C15B 34.7(3) . .
Rb O3A C16 112.6(2) . .
Rb O3A C17 110.4(2) . .
C16 O3A C17 114.9(3) . .
Rb O3B C16 112.9(4) . .
Rb O3B C17 101.4(3) . .
C16 O3B C17 109.4(5) . .
Rb O4 C18 118.5(2) . .
Rb O4 C19A 118.6(3) . .
Rb O4 C19B 111.3(3) . .
C18 O4 C19A 96.2(4) . .
C18 O4 C19B 124.3(4) . .
C19A O4 C19B 35.2(3) . .
Rb O5 C20A 108.4(4) . .
Rb O5 C20B 116.8(3) . .
Rb O5 C21 115.5(2) . .
C20A O5 C20B 38.3(3) . .
C20A O5 C21 130.0(4) . .
C20B O5 C21 98.1(4) . .
O1 C13 C14 108.9(3) . .
O2 C14 C13 114.8(3) . .
O2 C15A C16 105.5(4) . .
O2 C15B C16 108.2(6) . .
O3A C16 O3B 45.9(3) . .
O3A C16 C15A 113.7(4) . .
O3A C16 C15B 131.5(4) . .
O3B C16 C15A 79.1(4) . .
O3B C16 C15B 110.7(5) . .
C15A C16 C15B 33.3(3) . .
O3A C17 O3B 43.2(3) . .
O3A C17 C18 128.2(4) . .
O3B C17 C18 91.7(4) . .
O4 C18 C17 109.6(3) . .
O4 C19A C20A 102.4(7) . .
O5 C20A C19A 104.7(6) . .
O4 C19B C20B 106.7(6) . .
O5 C20B C19B 101.7(6) . .
O5 C21 C22 107.9(3) . .
O1 C22 C21 114.0(3) . .

loop_
_geom_bond_atom_site_label_1
_geom_bond_atom_site_label_2
_geom_bond_distance
_geom_bond_site_symmetry_2
N1 C6 1.388(15) .
N1 C12 1.340(14) .
C1 C2 1.401(19) .
C1 C6 1.392(16) .
C2 C3 1.43(3) .
C3 C4 1.39(3) .
C4 C5 1.363(17) .
C5 C6 1.371(14) .
C7 C8 1.34(3) .
C7 C12 1.417(18) .
C8 C9 1.39(3) .
C9 C10 1.41(2) .
C10 C11 1.361(14) .
C11 C12 1.354(13) .
Rb O1 2.999(2) .
Rb O1 2.999(2) 2_666
Rb O2 2.958(2) .
Rb O2 2.958(2) 2_666
Rb O3A 2.955(3) .
Rb O3A 2.955(3) 2_666
Rb O3B 3.021(6) .
Rb O3B 3.021(6) 2_666
Rb O4 2.981(2) .
Rb O4 2.981(2) 2_666
Rb O5 3.051(2) .
Rb O5 3.051(2) 2_666
O1 C13 1.427(4) .
O1 C22 1.422(4) .
O2 C14 1.423(4) .
O2 C15A 1.481(6) .
O2 C15B 1.391(8) .
O3A C16 1.445(5) .
O3A C17 1.370(4) .
O3B C16 1.345(6) .
O3B C17 1.559(7) .
O4 C18 1.411(4) .
O4 C19A 1.494(8) .
O4 C19B 1.460(7) .
O5 C20A 1.473(8) .
O5 C20B 1.498(7) .
O5 C21 1.410(5) .
C13 C14 1.479(5) .
C15A C16 1.483(7) .
C15B C16 1.521(9) .
C17 C18 1.424(5) .
C19A C20A 1.493(11) .
C19B C20B 1.494(11) .
C21 C22 1.484(5) .
